data_7128779
loop_
_publ_author_name
'Navarro, Miquel'
'Miranda-Pizarro, Juan'
'Moreno, Juan J.'
'Navarro-Gilabert, Carlos'
'Fern\'andez, Israel'
'Campos, Jes\'us'

_publ_section_title
;
 A dicoordinate gold(I)-ethylene complex.
;
_journal_issue 73
_journal_name_full 'Chemical communications (Cambridge, England)'
_journal_page_first 9280
_journal_page_last 9283
_journal_paper_doi 10.1039/d1cc02769g
_journal_volume 57
_journal_year 2021
_chemical_formula_sum 'C128 H170 Ag2 Au2 F24 O2 P2 Sb4'
_chemical_formula_weight 3355.24
_space_group_crystal_system monoclinic
_space_group_IT_number 13
_space_group_name_Hall '-P 2yc'
_space_group_name_H-M_alt 'P 1 2/c 1'
_atom_sites_solution_hydrogens mixed
_audit_creation_method SHELXL-2014/7
_audit_update_record
;
2021-04-19 deposited with the CCDC.	2021-08-11 downloaded from the CCDC.
;
_cell_angle_alpha 90
_cell_angle_beta 112.7110(10)
_cell_angle_gamma 90
_cell_formula_units_Z 2
_cell_length_a 23.1321(5)
_cell_length_b 13.8142(3)
_cell_length_c 23.2907(6)
_cell_measurement_reflns_used 9815
_cell_measurement_temperature 193(2)
_cell_measurement_theta_max 28.31
_cell_measurement_theta_min 2.30
_cell_volume 6865.5(3)
_computing_cell_refinement 'Bruker APEX3'
_computing_data_collection 'Bruker APEX3'
_computing_data_reduction 'Bruker APEX3'
_computing_structure_refinement 'SHELXL-2014/7 (Sheldrick, 2014)'
_computing_structure_solution 'SHELXT 2014/5 (Sheldrick, 2014)'
_diffrn_ambient_temperature 193(2)
_diffrn_measured_fraction_theta_full 0.999
_diffrn_measured_fraction_theta_max 0.997
_diffrn_measurement_device_type 'Bruker D8Quest'
_diffrn_measurement_method '\f and \w scans'
_diffrn_radiation_type MoK\a
_diffrn_radiation_wavelength 0.71073
_diffrn_reflns_av_R_equivalents 0.0334
_diffrn_reflns_av_unetI/netI 0.0306
_diffrn_reflns_Laue_measured_fraction_full 0.999
_diffrn_reflns_Laue_measured_fraction_max 0.997
_diffrn_reflns_limit_h_max 30
_diffrn_reflns_limit_h_min -26
_diffrn_reflns_limit_k_max 18
_diffrn_reflns_limit_k_min -18
_diffrn_reflns_limit_l_max 31
_diffrn_reflns_limit_l_min -31
_diffrn_reflns_number 61002
_diffrn_reflns_point_group_measured_fraction_full 0.999
_diffrn_reflns_point_group_measured_fraction_max 0.997
_diffrn_reflns_theta_full 25.242
_diffrn_reflns_theta_max 28.284
_diffrn_reflns_theta_min 1.896
_diffrn_source 'IuS 3.0 Microfocus Source'
_exptl_absorpt_coefficient_mu 3.283
_exptl_absorpt_correction_T_max 0.7452
_exptl_absorpt_correction_T_min 0.5214
_exptl_absorpt_correction_type multi-scan
_exptl_absorpt_process_details ' Apex3 v2016.9-0 (Bruker, 2016)'
_exptl_crystal_colour colorless
_exptl_crystal_density_diffrn 1.622
_exptl_crystal_description prism
_exptl_crystal_F_000 3308
_exptl_crystal_size_max 0.16
_exptl_crystal_size_mid 0.15
_exptl_crystal_size_min 0.10
_refine_diff_density_max 2.450
_refine_diff_density_min -1.944
_refine_diff_density_rms 0.124
_refine_ls_extinction_method none
_refine_ls_goodness_of_fit_ref 1.030
_refine_ls_hydrogen_treatment mixed
_refine_ls_matrix_type full
_refine_ls_number_parameters 765
_refine_ls_number_reflns 16995
_refine_ls_number_restraints 41
_refine_ls_restrained_S_all 1.039
_refine_ls_R_factor_all 0.0569
_refine_ls_R_factor_gt 0.0460
_refine_ls_shift/su_max 0.002
_refine_ls_shift/su_mean 0.000
_refine_ls_structure_factor_coef Fsqd
_refine_ls_weighting_details 'w=1/[\s^2^(Fo^2^)+(0.0638P)^2^+17.8824P] where P=(Fo^2^+2Fc^2^)/3'
_refine_ls_weighting_scheme calc
_refine_ls_wR_factor_gt 0.1192
_refine_ls_wR_factor_ref 0.1261
_reflns_Friedel_coverage 0.000
_reflns_number_gt 14199
_reflns_number_total 16995
_reflns_threshold_expression 'I > 2\s(I)'
_cod_data_source_file d1cc02769g2.cif
_cod_data_source_block jcm02621a_a
_cod_depositor_comments 'Adding full bibliography for 7128779--7128784.cif.'
_cod_original_sg_symbol_H-M 'P 2/c'
_cod_database_code 7128779
_shelx_shelxl_version_number 2014/7
_shelx_space_group_comment
;
The symmetry employed for this shelxl refinement is uniquely defined
by the following loop, which should always be used as a source of
symmetry information in preference to the above space-group names.
They are only intended as comments.
;

loop_
_space_group_symop_operation_xyz
'x, y, z'
'-x, y, -z+1/2'
'-x, -y, -z'
'x, -y, z-1/2'

loop_
_atom_site_label
_atom_site_type_symbol
_atom_site_fract_x
_atom_site_fract_y
_atom_site_fract_z
_atom_site_U_iso_or_equiv
_atom_site_adp_type
_atom_site_occupancy
_atom_site_site_symmetry_order
_atom_site_calc_flag
_atom_site_refinement_flags_posn
_atom_site_refinement_flags_adp
_atom_site_refinement_flags_occupancy
_atom_site_disorder_assembly
_atom_site_disorder_group
Ag1 Ag 0.45380(3) 0.64907(4) 0.66073(2) 0.06697(15) Uani 1 1 d . . . . .
Au1 Au 0.26612(2) 0.93182(2) 0.48057(2) 0.03640(6) Uani 1 1 d . . . . .
C1 C 0.20304(19) 0.7483(3) 0.53942(17) 0.0255(8) Uani 1 1 d . . . . .
C2 C 0.1523(2) 0.7267(3) 0.55509(18) 0.0277(8) Uani 1 1 d . . . . .
H2 H 0.1128 0.7550 0.5313 0.033 Uiso 1 1 calc R U . . .
C3 C 0.1567(2) 0.6654(3) 0.60407(19) 0.0314(9) Uani 1 1 d . . . . .
C4 C 0.2163(2) 0.6272(4) 0.6385(2) 0.0397(10) Uani 1 1 d . . . . .
H4 H 0.2215 0.5849 0.6723 0.048 Uiso 1 1 calc R U . . .
C5 C 0.2672(2) 0.6498(4) 0.6244(2) 0.0393(10) Uani 1 1 d . . . . .
H5 H 0.3071 0.6245 0.6498 0.047 Uiso 1 1 calc R U . . .
C6 C 0.2623(2) 0.7086(3) 0.57382(19) 0.0303(8) Uani 1 1 d . . . . .
C7 C 0.3189(2) 0.7241(3) 0.5596(2) 0.0336(9) Uani 1 1 d . . . . .
C8 C 0.3239(2) 0.6853(4) 0.5060(2) 0.0395(10) Uani 1 1 d . . . . .
H8 H 0.2903 0.6480 0.4781 0.047 Uiso 1 1 calc R U . . .
C9 C 0.3770(2) 0.7003(4) 0.4928(2) 0.0446(12) Uani 1 1 d . . . . .
H9 H 0.3784 0.6735 0.4558 0.054 Uiso 1 1 calc R U . . .
C10 C 0.4281(2) 0.7533(4) 0.5324(3) 0.0484(13) Uani 1 1 d . . . . .
C11 C 0.4233(2) 0.7916(4) 0.5858(2) 0.0436(11) Uani 1 1 d . . . . .
H11 H 0.4573 0.8281 0.6139 0.052 Uiso 1 1 calc R U . . .
C12 C 0.3701(2) 0.7780(4) 0.5994(2) 0.0392(10) Uani 1 1 d . . . . .
H12 H 0.3685 0.8055 0.6362 0.047 Uiso 1 1 calc R U . . .
C13 C 0.0985(2) 0.6382(4) 0.6164(2) 0.0407(11) Uani 1 1 d . . . . .
C14 C 0.0657(4) 0.5552(6) 0.5721(4) 0.083(3) Uani 1 1 d . . . . .
H14A H 0.0623 0.5713 0.5299 0.125 Uiso 1 1 calc R U . . .
H14B H 0.0238 0.5457 0.5721 0.125 Uiso 1 1 calc R U . . .
H14C H 0.0902 0.4957 0.5859 0.125 Uiso 1 1 calc R U . . .
C15 C 0.0520(3) 0.7225(6) 0.6016(4) 0.072(2) Uani 1 1 d . . . . .
H15A H 0.0741 0.7815 0.6219 0.108 Uiso 1 1 calc R U . . .
H15B H 0.0192 0.7075 0.6170 0.108 Uiso 1 1 calc R U . . .
H15C H 0.0331 0.7325 0.5565 0.108 Uiso 1 1 calc R U . . .
C16 C 0.1155(4) 0.6081(9) 0.6835(3) 0.101(3) Uani 1 1 d . . . . .
H16A H 0.1404 0.5485 0.6918 0.152 Uiso 1 1 calc R U . . .
H16B H 0.0771 0.5967 0.6908 0.152 Uiso 1 1 calc R U . . .
H16C H 0.1399 0.6596 0.7112 0.152 Uiso 1 1 calc R U . . .
C17 C 0.4847(3) 0.7705(5) 0.5149(3) 0.0596(16) Uani 1 1 d . . . . .
C18 C 0.5379(4) 0.8187(11) 0.5657(5) 0.136(5) Uani 1 1 d . . . . .
H18A H 0.5254 0.8841 0.5725 0.204 Uiso 1 1 calc R U . . .
H18B H 0.5741 0.8226 0.5538 0.204 Uiso 1 1 calc R U . . .
H18C H 0.5492 0.7810 0.6042 0.204 Uiso 1 1 calc R U . . .
C19 C 0.4642(5) 0.8319(9) 0.4566(5) 0.120(4) Uani 1 1 d . . . . .
H19A H 0.4517 0.8961 0.4655 0.180 Uiso 1 1 calc R U . . .
H19B H 0.4287 0.8008 0.4237 0.180 Uiso 1 1 calc R U . . .
H19C H 0.4991 0.8384 0.4429 0.180 Uiso 1 1 calc R U . . .
C20 C 0.5083(4) 0.6731(8) 0.4997(5) 0.103(3) Uani 1 1 d . . . . .
H20A H 0.5492 0.6826 0.4971 0.154 Uiso 1 1 calc R U . . .
H20B H 0.4784 0.6488 0.4598 0.154 Uiso 1 1 calc R U . . .
H20C H 0.5124 0.6262 0.5326 0.154 Uiso 1 1 calc R U . . .
C21 C 0.18053(17) 0.7305(3) 0.41053(17) 0.0232(7) Uani 1 1 d . . . . .
C22 C 0.15974(18) 0.6374(3) 0.41839(18) 0.0259(8) Uani 1 1 d . . . . .
H22 H 0.1471 0.6266 0.4521 0.031 Uiso 1 1 calc R U . . .
C23 C 0.1571(2) 0.5612(3) 0.37888(19) 0.0274(8) Uani 1 1 d . . . . .
C24 C 0.1785(2) 0.5795(3) 0.3312(2) 0.0323(9) Uani 1 1 d . . . . .
H24 H 0.1785 0.5286 0.3037 0.039 Uiso 1 1 calc R U . . .
C25 C 0.1996(2) 0.6699(3) 0.32336(19) 0.0308(8) Uani 1 1 d . . . . .
H25 H 0.2144 0.6793 0.2910 0.037 Uiso 1 1 calc R U . . .
C26 C 0.19983(18) 0.7477(3) 0.36130(18) 0.0254(8) Uani 1 1 d . . . . .
C27 C 0.21911(19) 0.8442(3) 0.34689(18) 0.0267(8) Uani 1 1 d . . . . .
C28 C 0.2731(2) 0.8552(3) 0.3347(2) 0.0336(9) Uani 1 1 d . . . . .
H28 H 0.3003 0.8015 0.3401 0.040 Uiso 1 1 calc R U . . .
C29 C 0.2879(2) 0.9430(3) 0.3147(2) 0.0339(9) Uani 1 1 d . . . . .
H29 H 0.3253 0.9484 0.3071 0.041 Uiso 1 1 calc R U . . .
C30 C 0.2487(2) 1.0234(3) 0.3054(2) 0.0306(8) Uani 1 1 d . . . . .
C31 C 0.1952(2) 1.0130(3) 0.3192(2) 0.0316(9) Uani 1 1 d . . . . .
H31 H 0.1685 1.0671 0.3147 0.038 Uiso 1 1 calc R U . . .
C32 C 0.18030(19) 0.9251(3) 0.33915(19) 0.0279(8) Uani 1 1 d . . . . .
H32 H 0.1434 0.9199 0.3477 0.034 Uiso 1 1 calc R U . . .
C33 C 0.1311(2) 0.4618(3) 0.3846(2) 0.0370(10) Uani 1 1 d . . . . .
C34 C 0.0668(3) 0.4512(5) 0.3297(3) 0.0631(17) Uani 1 1 d . . . . .
H34A H 0.0721 0.4608 0.2903 0.095 Uiso 1 1 calc R U . . .
H34B H 0.0377 0.4998 0.3337 0.095 Uiso 1 1 calc R U . . .
H34C H 0.0500 0.3863 0.3305 0.095 Uiso 1 1 calc R U . . .
C35 C 0.1748(4) 0.3822(4) 0.3816(4) 0.071(2) Uani 1 1 d . . . . .
H35A H 0.1795 0.3854 0.3417 0.107 Uiso 1 1 calc R U . . .
H35B H 0.1573 0.3192 0.3857 0.107 Uiso 1 1 calc R U . . .
H35C H 0.2158 0.3906 0.4156 0.107 Uiso 1 1 calc R U . . .
C36 C 0.1208(3) 0.4510(4) 0.4455(3) 0.0490(13) Uani 1 1 d . . . . .
H36A H 0.1060 0.3855 0.4482 0.073 Uiso 1 1 calc R U . . .
H36B H 0.0896 0.4983 0.4463 0.073 Uiso 1 1 calc R U . . .
H36C H 0.1605 0.4626 0.4809 0.073 Uiso 1 1 calc R U . . .
C37 C 0.2597(2) 1.1182(3) 0.2771(2) 0.0381(10) Uani 1 1 d . . . . .
C38 C 0.2077(3) 1.1233(5) 0.2108(3) 0.0617(16) Uani 1 1 d . . . . .
H38A H 0.1666 1.1246 0.2137 0.092 Uiso 1 1 calc R U . . .
H38B H 0.2106 1.0664 0.1869 0.092 Uiso 1 1 calc R U . . .
H38C H 0.2132 1.1822 0.1900 0.092 Uiso 1 1 calc R U . . .
C39 C 0.3218(3) 1.1203(4) 0.2696(4) 0.0621(17) Uani 1 1 d . . . . .
H39A H 0.3258 1.1814 0.2501 0.093 Uiso 1 1 calc R U . . .
H39B H 0.3238 1.0661 0.2432 0.093 Uiso 1 1 calc R U . . .
H39C H 0.3560 1.1147 0.3105 0.093 Uiso 1 1 calc R U . . .
C40 C 0.2539(4) 1.2044(4) 0.3142(4) 0.071(2) Uani 1 1 d . . . . .
H40A H 0.2871 1.2019 0.3560 0.107 Uiso 1 1 calc R U . . .
H40B H 0.2129 1.2031 0.3175 0.107 Uiso 1 1 calc R U . . .
H40C H 0.2579 1.2641 0.2933 0.107 Uiso 1 1 calc R U . . .
C41 C 0.11266(19) 0.8767(3) 0.45000(18) 0.0265(8) Uani 1 1 d . . . . .
C42 C 0.0599(2) 0.8234(3) 0.4134(2) 0.0314(9) Uani 1 1 d . . . . .
H42 H 0.0658 0.7597 0.4013 0.038 Uiso 1 1 calc R U . . .
C43 C -0.0008(2) 0.8591(4) 0.3938(2) 0.0362(10) Uani 1 1 d . . . . .
C44 C -0.0079(2) 0.9540(4) 0.4107(3) 0.0463(12) Uani 1 1 d . . . . .
H44 H -0.0485 0.9818 0.3975 0.056 Uiso 1 1 calc R U . . .
C45 C 0.0439(2) 1.0078(4) 0.4467(3) 0.0445(12) Uani 1 1 d . . . . .
H45 H 0.0376 1.0720 0.4577 0.053 Uiso 1 1 calc R U . . .
C46 C 0.1048(2) 0.9721(3) 0.46757(19) 0.0313(9) Uani 1 1 d . . . . .
C47 C 0.1559(2) 1.0372(3) 0.5063(2) 0.0345(9) Uani 1 1 d . . . . .
C48 C 0.1614(3) 1.1293(4) 0.4847(2) 0.0507(14) Uani 1 1 d . . . . .
H48 H 0.1352 1.1477 0.4436 0.061 Uiso 1 1 calc R U . . .
C49 C 0.2049(3) 1.1945(4) 0.5228(3) 0.0568(16) Uani 1 1 d . . . . .
H49 H 0.2078 1.2568 0.5069 0.068 Uiso 1 1 calc R U . . .
C50 C 0.2446(3) 1.1716(4) 0.5837(2) 0.0464(12) Uani 1 1 d . . . . .
C51 C 0.2400(3) 1.0789(4) 0.6034(2) 0.0455(12) Uani 1 1 d . . . . .
H51 H 0.2674 1.0597 0.6440 0.055 Uiso 1 1 calc R U . . .
C52 C 0.1968(2) 1.0127(3) 0.5660(2) 0.0385(10) Uani 1 1 d . . . . .
H52 H 0.1952 0.9496 0.5815 0.046 Uiso 1 1 calc R U . . .
C53 C -0.0563(2) 0.7969(4) 0.3538(3) 0.0621(15) Uani 1 1 d D U . . .
C54 C -0.0647(5) 0.7188(9) 0.3923(5) 0.155(5) Uani 1 1 d D U . . .
H54A H -0.0876 0.7434 0.4169 0.232 Uiso 1 1 calc R U . . .
H54B H -0.0236 0.6948 0.4202 0.232 Uiso 1 1 calc R U . . .
H54C H -0.0885 0.6660 0.3655 0.232 Uiso 1 1 calc R U . . .
C55 C -0.0449(4) 0.7640(9) 0.2964(5) 0.115(3) Uani 1 1 d D U . . .
H55A H -0.0128 0.7133 0.3084 0.173 Uiso 1 1 calc R U . . .
H55B H -0.0306 0.8191 0.2789 0.173 Uiso 1 1 calc R U . . .
H55C H -0.0839 0.7385 0.2653 0.173 Uiso 1 1 calc R U . . .
C56 C -0.1152(3) 0.8553(6) 0.3246(4) 0.081(2) Uani 1 1 d D U . . .
H56A H -0.1479 0.8151 0.2946 0.121 Uiso 1 1 calc R U . . .
H56B H -0.1069 0.9114 0.3031 0.121 Uiso 1 1 calc R U . . .
H56C H -0.1293 0.8776 0.3570 0.121 Uiso 1 1 calc R U . . .
C57 C 0.2902(4) 1.2472(4) 0.6259(3) 0.0716(17) Uani 1 1 d . U . . .
C58 C 0.2661(5) 1.3449(6) 0.6145(5) 0.120(4) Uani 1 1 d . U . . .
H58A H 0.2257 1.3477 0.6189 0.180 Uiso 1 1 calc R U . . .
H58B H 0.2605 1.3644 0.5722 0.180 Uiso 1 1 calc R U . . .
H58C H 0.2958 1.3889 0.6447 0.180 Uiso 1 1 calc R U . . .
C59 C 0.3108(6) 1.2206(7) 0.6934(4) 0.132(4) Uani 1 1 d . U . . .
H59A H 0.3439 1.2650 0.7186 0.198 Uiso 1 1 calc R U . . .
H59B H 0.3269 1.1542 0.6996 0.198 Uiso 1 1 calc R U . . .
H59C H 0.2750 1.2253 0.7059 0.198 Uiso 1 1 calc R U . . .
C60 C 0.3499(5) 1.2457(8) 0.6123(7) 0.141(4) Uani 1 1 d . U . . .
H60A H 0.3424 1.2799 0.5732 0.212 Uiso 1 1 calc R U . . .
H60B H 0.3618 1.1786 0.6087 0.212 Uiso 1 1 calc R U . . .
H60C H 0.3839 1.2778 0.6463 0.212 Uiso 1 1 calc R U . . .
C61 C 0.3242(4) 1.0540(7) 0.4717(4) 0.092(3) Uani 1 1 d . . . . .
H61A H 0.3419 1.0469 0.4394 0.110 Uiso 1 1 calc R U . . .
H61B H 0.3077 1.1197 0.4730 0.110 Uiso 1 1 calc R U . . .
C62 C 0.3552(4) 1.0155(6) 0.5237(4) 0.081(2) Uani 1 1 d . . . . .
H62A H 0.3598 1.0543 0.5610 0.098 Uiso 1 1 calc R U . . .
H62B H 0.3941 0.9814 0.5273 0.098 Uiso 1 1 calc R U . . .
C63 C 0.4196(4) 0.5046(5) 0.6030(4) 0.079(2) Uani 1 1 d . . . . .
H63A H 0.3737 0.4934 0.5849 0.095 Uiso 1 1 calc R U . . .
H63B H 0.4403 0.4874 0.5743 0.095 Uiso 1 1 calc R U . . .
C64 C 0.4503(3) 0.4784(5) 0.6638(4) 0.0719(19) Uani 1 1 d . . . . .
H64A H 0.4907 0.4443 0.6741 0.086 Uiso 1 1 calc R U . . .
H64B H 0.4241 0.4503 0.6847 0.086 Uiso 1 1 calc R U . . .
F1 F 0.5643(2) 0.5113(5) 0.6245(3) 0.114(2) Uani 1 1 d . . . . .
F2 F 0.6191(2) 0.4652(4) 0.7412(2) 0.0943(15) Uani 1 1 d . . . . .
F3 F 0.6481(3) 0.3698(3) 0.6577(3) 0.0965(15) Uani 1 1 d . . . . .
F4 F 0.72915(18) 0.4868(4) 0.7346(2) 0.1030(19) Uani 1 1 d . . . . .
F5 F 0.6734(3) 0.5331(5) 0.6165(3) 0.121(2) Uani 1 1 d . . . . .
F6 F 0.6464(3) 0.6260(3) 0.7035(4) 0.131(3) Uani 1 1 d . . . . .
F7 F 0.5325(3) 0.8962(4) 0.7170(3) 0.1077(17) Uani 1 1 d . . . . .
F8 F 0.4274(3) 0.9907(4) 0.6788(3) 0.127(2) Uani 1 1 d . . . . .
F9 F 0.5339(5) 1.0864(6) 0.7171(4) 0.206(5) Uani 1 1 d . . . . .
F10 F -0.0578(2) 0.1117(6) 0.2878(3) 0.117(2) Uani 1 1 d . . . . .
F11 F 0.0000 0.2476(7) 0.2500 0.241(8) Uani 1 2 d S T P . .
F12 F 0.0616(3) 0.1225(10) 0.3259(3) 0.217(6) Uani 1 1 d . . . . .
F13 F 0.0000 -0.0077(7) 0.2500 0.328(15) Uani 1 2 d S T P . .
O1 O 0.5553(2) 0.7017(3) 0.7356(2) 0.0579(10) Uani 1 1 d D . . . .
P1 P 0.18909(5) 0.82095(7) 0.46995(5) 0.02387(19) Uani 1 1 d . . . . .
Sb1 Sb 0.64755(2) 0.49774(3) 0.67878(2) 0.05084(10) Uani 1 1 d . . . . .
Sb2 Sb 0.5000 0.99602(4) 0.7500 0.06178(17) Uani 1 2 d S T P . .
Sb3 Sb 0.0000 0.11919(4) 0.2500 0.05136(13) Uani 1 2 d S T P . .
H1A H 0.553(4) 0.7623(15) 0.735(4) 0.077 Uiso 1 1 d D U . . .
H1B H 0.580(3) 0.682(5) 0.719(3) 0.077 Uiso 1 1 d D U . . .

loop_
_atom_site_aniso_label
_atom_site_aniso_U_11
_atom_site_aniso_U_22
_atom_site_aniso_U_33
_atom_site_aniso_U_23
_atom_site_aniso_U_13
_atom_site_aniso_U_12
Ag1 0.0642(3) 0.0591(3) 0.0577(3) 0.0004(2) 0.0016(2) -0.0093(2)
Au1 0.03698(10) 0.03246(9) 0.04022(10) -0.00493(7) 0.01540(7) -0.01333(7)
C1 0.033(2) 0.0227(17) 0.0188(17) -0.0036(14) 0.0079(15) -0.0057(15)
C2 0.032(2) 0.0277(19) 0.0227(18) -0.0028(15) 0.0093(15) -0.0056(16)
C3 0.040(2) 0.031(2) 0.0234(19) -0.0040(16) 0.0129(17) -0.0089(17)
C4 0.052(3) 0.038(2) 0.030(2) 0.0080(18) 0.016(2) 0.001(2)
C5 0.036(2) 0.045(3) 0.033(2) 0.008(2) 0.0106(19) 0.008(2)
C6 0.033(2) 0.031(2) 0.0241(19) -0.0045(16) 0.0076(16) -0.0026(16)
C7 0.027(2) 0.039(2) 0.031(2) 0.0018(18) 0.0073(17) 0.0019(17)
C8 0.029(2) 0.054(3) 0.033(2) -0.006(2) 0.0088(18) -0.002(2)
C9 0.035(2) 0.065(3) 0.033(2) -0.005(2) 0.012(2) 0.000(2)
C10 0.034(2) 0.064(3) 0.046(3) 0.006(3) 0.014(2) -0.003(2)
C11 0.035(2) 0.048(3) 0.041(3) -0.001(2) 0.008(2) -0.009(2)
C12 0.040(2) 0.041(2) 0.032(2) 0.0005(19) 0.0086(19) 0.000(2)
C13 0.048(3) 0.046(3) 0.031(2) -0.001(2) 0.020(2) -0.015(2)
C14 0.081(5) 0.071(5) 0.115(7) -0.045(5) 0.058(5) -0.046(4)
C15 0.065(4) 0.078(5) 0.097(5) 0.005(4) 0.057(4) -0.001(3)
C16 0.065(4) 0.190(10) 0.052(4) 0.044(5) 0.026(3) -0.019(6)
C17 0.040(3) 0.085(5) 0.059(4) 0.003(3) 0.025(3) -0.012(3)
C18 0.072(5) 0.244(15) 0.107(7) -0.062(9) 0.049(5) -0.087(8)
C19 0.085(6) 0.165(11) 0.129(9) 0.071(8) 0.062(6) 0.012(6)
C20 0.060(5) 0.123(8) 0.147(9) 0.002(7) 0.063(6) 0.005(5)
C21 0.0240(17) 0.0228(17) 0.0217(17) -0.0015(14) 0.0075(14) -0.0029(14)
C22 0.0259(18) 0.0276(19) 0.0242(18) -0.0015(15) 0.0095(15) -0.0036(15)
C23 0.0299(19) 0.0227(18) 0.0269(19) -0.0019(15) 0.0081(16) -0.0006(15)
C24 0.040(2) 0.027(2) 0.032(2) -0.0061(16) 0.0166(18) -0.0017(17)
C25 0.039(2) 0.031(2) 0.0267(19) -0.0001(16) 0.0177(17) 0.0015(17)
C26 0.0258(18) 0.0275(19) 0.0218(17) 0.0008(14) 0.0080(15) -0.0006(15)
C27 0.033(2) 0.0240(18) 0.0227(18) 0.0017(14) 0.0097(15) -0.0012(15)
C28 0.033(2) 0.032(2) 0.037(2) 0.0032(18) 0.0147(18) 0.0032(17)
C29 0.030(2) 0.034(2) 0.040(2) 0.0054(18) 0.0166(18) 0.0000(17)
C30 0.034(2) 0.029(2) 0.029(2) 0.0022(16) 0.0126(17) -0.0034(17)
C31 0.035(2) 0.027(2) 0.034(2) 0.0028(16) 0.0139(18) 0.0042(16)
C32 0.0279(19) 0.030(2) 0.0284(19) 0.0011(16) 0.0135(16) -0.0009(15)
C33 0.051(3) 0.0246(19) 0.043(2) -0.0084(18) 0.025(2) -0.0095(19)
C34 0.065(4) 0.067(4) 0.053(3) -0.015(3) 0.019(3) -0.036(3)
C35 0.106(5) 0.025(2) 0.118(6) 0.007(3) 0.083(5) 0.007(3)
C36 0.076(4) 0.030(2) 0.053(3) -0.003(2) 0.038(3) -0.014(2)
C37 0.044(3) 0.027(2) 0.048(3) 0.0065(19) 0.022(2) -0.0033(18)
C38 0.072(4) 0.057(4) 0.052(3) 0.025(3) 0.021(3) -0.001(3)
C39 0.058(3) 0.045(3) 0.094(5) 0.017(3) 0.041(3) -0.010(3)
C40 0.111(6) 0.034(3) 0.092(5) -0.010(3) 0.064(5) -0.016(3)
C41 0.0297(19) 0.0271(19) 0.0211(17) 0.0002(14) 0.0079(15) -0.0001(15)
C42 0.034(2) 0.029(2) 0.030(2) -0.0025(16) 0.0113(17) -0.0016(17)
C43 0.031(2) 0.042(2) 0.032(2) -0.0037(19) 0.0085(18) -0.0018(18)
C44 0.038(3) 0.044(3) 0.050(3) -0.007(2) 0.009(2) 0.010(2)
C45 0.046(3) 0.033(2) 0.049(3) -0.010(2) 0.012(2) 0.006(2)
C46 0.040(2) 0.029(2) 0.0235(19) -0.0017(16) 0.0108(17) 0.0000(17)
C47 0.045(2) 0.0252(19) 0.031(2) -0.0058(17) 0.0121(19) -0.0024(18)
C48 0.069(4) 0.032(2) 0.036(3) 0.004(2) 0.005(2) -0.007(2)
C49 0.078(4) 0.031(2) 0.048(3) 0.003(2) 0.009(3) -0.015(3)
C50 0.058(3) 0.031(2) 0.043(3) -0.008(2) 0.011(2) -0.009(2)
C51 0.054(3) 0.040(3) 0.029(2) -0.0034(19) 0.002(2) -0.005(2)
C52 0.056(3) 0.028(2) 0.027(2) 0.0005(17) 0.011(2) -0.0032(19)
C53 0.035(2) 0.042(3) 0.080(3) -0.016(2) -0.009(2) -0.0064(19)
C54 0.095(6) 0.148(7) 0.141(6) 0.058(6) -0.043(5) -0.075(6)
C55 0.073(5) 0.147(9) 0.105(4) -0.053(5) 0.011(4) -0.012(5)
C56 0.047(3) 0.073(4) 0.091(5) -0.004(4) -0.008(3) 0.007(3)
C57 0.078(4) 0.041(2) 0.068(3) -0.018(2) -0.002(3) -0.023(2)
C58 0.141(7) 0.048(3) 0.105(6) -0.028(3) -0.026(5) -0.002(3)
C59 0.189(10) 0.087(6) 0.070(3) -0.016(3) -0.005(3) -0.071(6)
C60 0.118(5) 0.114(8) 0.198(10) -0.088(7) 0.067(6) -0.065(5)
C61 0.093(6) 0.112(6) 0.061(4) 0.011(4) 0.019(4) -0.074(5)
C62 0.064(4) 0.077(5) 0.081(5) 0.001(4) 0.004(4) -0.044(4)
C63 0.076(5) 0.053(4) 0.098(6) -0.012(4) 0.023(4) -0.009(3)
C64 0.058(4) 0.066(4) 0.089(5) 0.011(4) 0.025(4) -0.008(3)
F1 0.048(2) 0.163(5) 0.108(4) 0.050(4) 0.004(2) 0.012(3)
F2 0.092(3) 0.117(4) 0.096(3) 0.025(3) 0.060(3) 0.024(3)
F3 0.112(4) 0.062(3) 0.106(4) -0.026(2) 0.031(3) 0.000(2)
F4 0.043(2) 0.166(5) 0.087(3) -0.071(3) 0.011(2) 0.007(3)
F5 0.115(4) 0.146(5) 0.130(5) 0.053(4) 0.076(4) 0.018(4)
F6 0.115(4) 0.053(3) 0.271(8) -0.036(4) 0.124(5) -0.016(3)
F7 0.085(3) 0.104(4) 0.136(5) -0.022(4) 0.045(3) 0.009(3)
F8 0.119(4) 0.110(4) 0.087(4) -0.013(3) -0.032(3) 0.037(3)
F9 0.259(11) 0.136(6) 0.166(7) 0.067(5) 0.020(7) -0.097(7)
F10 0.063(3) 0.196(6) 0.103(4) -0.046(4) 0.043(3) -0.001(3)
F11 0.39(2) 0.056(5) 0.258(16) 0.000 0.108(16) 0.000
F12 0.075(4) 0.484(17) 0.075(4) 0.079(7) 0.012(3) 0.023(7)
F13 0.56(3) 0.052(5) 0.61(4) 0.000 0.50(3) 0.000
O1 0.044(2) 0.065(3) 0.062(3) -0.007(2) 0.0175(19) -0.005(2)
P1 0.0268(5) 0.0223(4) 0.0218(4) -0.0011(4) 0.0086(4) -0.0052(4)
Sb1 0.03861(18) 0.0485(2) 0.0628(2) -0.00454(17) 0.01667(17) -0.00051(15)
Sb2 0.0681(4) 0.0383(3) 0.0588(3) 0.000 0.0022(3) 0.000
Sb3 0.0400(3) 0.0492(3) 0.0628(3) 0.000 0.0176(2) 0.000

loop_
_atom_type_symbol
_atom_type_description
_atom_type_scat_dispersion_real
_atom_type_scat_dispersion_imag
_atom_type_scat_source
C C 0.0033 0.0016 'International Tables Vol C Tables 4.2.6.8 and 6.1.1.4'
H H 0.0000 0.0000 'International Tables Vol C Tables 4.2.6.8 and 6.1.1.4'
O O 0.0106 0.0060 'International Tables Vol C Tables 4.2.6.8 and 6.1.1.4'
F F 0.0171 0.0103 'International Tables Vol C Tables 4.2.6.8 and 6.1.1.4'
P P 0.1023 0.0942 'International Tables Vol C Tables 4.2.6.8 and 6.1.1.4'
Sb Sb -0.5866 1.5461 'International Tables Vol C Tables 4.2.6.8 and 6.1.1.4'
Au Au -2.0133 8.8022 'International Tables Vol C Tables 4.2.6.8 and 6.1.1.4'
Ag Ag -0.8971 1.1015 'International Tables Vol C Tables 4.2.6.8 and 6.1.1.4'

loop_
_geom_angle_atom_site_label_1
_geom_angle_atom_site_label_2
_geom_angle_atom_site_label_3
_geom_angle
_geom_angle_site_symmetry_1
_geom_angle_site_symmetry_3
_geom_angle_publ_flag
C64 Ag1 C63 33.6(3) . . ?
C64 Ag1 O1 108.1(2) . . ?
C63 Ag1 O1 132.7(2) . . ?
C64 Ag1 C11 142.2(2) . . ?
C63 Ag1 C11 108.7(2) . . ?
O1 Ag1 C11 101.30(16) . . ?
C64 Ag1 C12 132.1(2) . . ?
C63 Ag1 C12 104.5(2) . . ?
O1 Ag1 C12 119.66(16) . . ?
C11 Ag1 C12 31.40(16) . . ?
C61 Au1 C62 33.0(3) . . ?
C61 Au1 P1 166.9(2) . . ?
C62 Au1 P1 159.8(2) . . ?
C2 C1 C6 120.3(4) . . ?
C2 C1 P1 118.2(3) . . ?
C6 C1 P1 121.3(3) . . ?
C1 C2 C3 122.9(4) . . ?
C1 C2 H2 118.6 . . ?
C3 C2 H2 118.6 . . ?
C2 C3 C4 116.3(4) . . ?
C2 C3 C13 120.8(4) . . ?
C4 C3 C13 122.8(4) . . ?
C5 C4 C3 121.4(4) . . ?
C5 C4 H4 119.3 . . ?
C3 C4 H4 119.3 . . ?
C4 C5 C6 122.3(4) . . ?
C4 C5 H5 118.9 . . ?
C6 C5 H5 118.9 . . ?
C5 C6 C1 116.8(4) . . ?
C5 C6 C7 118.7(4) . . ?
C1 C6 C7 124.5(4) . . ?
C12 C7 C8 117.0(4) . . ?
C12 C7 C6 121.3(4) . . ?
C8 C7 C6 121.7(4) . . ?
C9 C8 C7 121.4(4) . . ?
C9 C8 H8 119.3 . . ?
C7 C8 H8 119.3 . . ?
C8 C9 C10 121.9(5) . . ?
C8 C9 H9 119.0 . . ?
C10 C9 H9 119.0 . . ?
C9 C10 C11 116.6(5) . . ?
C9 C10 C17 120.0(5) . . ?
C11 C10 C17 123.3(5) . . ?
C12 C11 C10 122.2(5) . . ?
C12 C11 Ag1 77.1(3) . . ?
C10 C11 Ag1 102.8(4) . . ?
C12 C11 H11 118.9 . . ?
C10 C11 H11 118.9 . . ?
Ag1 C11 H11 90.1 . . ?
C11 C12 C7 120.9(5) . . ?
C11 C12 Ag1 71.6(3) . . ?
C7 C12 Ag1 105.0(3) . . ?
C11 C12 H12 119.6 . . ?
C7 C12 H12 119.6 . . ?
Ag1 C12 H12 93.4 . . ?
C16 C13 C3 111.5(5) . . ?
C16 C13 C15 108.7(6) . . ?
C3 C13 C15 111.3(4) . . ?
C16 C13 C14 110.7(6) . . ?
C3 C13 C14 107.5(4) . . ?
C15 C13 C14 107.1(6) . . ?
C13 C14 H14A 109.5 . . ?
C13 C14 H14B 109.5 . . ?
H14A C14 H14B 109.5 . . ?
C13 C14 H14C 109.5 . . ?
H14A C14 H14C 109.5 . . ?
H14B C14 H14C 109.5 . . ?
C13 C15 H15A 109.5 . . ?
C13 C15 H15B 109.5 . . ?
H15A C15 H15B 109.5 . . ?
C13 C15 H15C 109.5 . . ?
H15A C15 H15C 109.5 . . ?
H15B C15 H15C 109.5 . . ?
C13 C16 H16A 109.5 . . ?
C13 C16 H16B 109.5 . . ?
H16A C16 H16B 109.5 . . ?
C13 C16 H16C 109.5 . . ?
H16A C16 H16C 109.5 . . ?
H16B C16 H16C 109.5 . . ?
C18 C17 C19 109.7(8) . . ?
C18 C17 C10 112.7(6) . . ?
C19 C17 C10 108.7(6) . . ?
C18 C17 C20 108.2(8) . . ?
C19 C17 C20 107.3(8) . . ?
C10 C17 C20 110.0(6) . . ?
C17 C18 H18A 109.5 . . ?
C17 C18 H18B 109.5 . . ?
H18A C18 H18B 109.5 . . ?
C17 C18 H18C 109.5 . . ?
H18A C18 H18C 109.5 . . ?
H18B C18 H18C 109.5 . . ?
C17 C19 H19A 109.5 . . ?
C17 C19 H19B 109.5 . . ?
H19A C19 H19B 109.5 . . ?
C17 C19 H19C 109.5 . . ?
H19A C19 H19C 109.5 . . ?
H19B C19 H19C 109.5 . . ?
C17 C20 H20A 109.5 . . ?
C17 C20 H20B 109.5 . . ?
H20A C20 H20B 109.5 . . ?
C17 C20 H20C 109.5 . . ?
H20A C20 H20C 109.5 . . ?
H20B C20 H20C 109.5 . . ?
C26 C21 C22 119.6(4) . . ?
C26 C21 P1 122.0(3) . . ?
C22 C21 P1 118.1(3) . . ?
C23 C22 C21 122.5(4) . . ?
C23 C22 H22 118.8 . . ?
C21 C22 H22 118.8 . . ?
C22 C23 C24 116.8(4) . . ?
C22 C23 C33 123.0(4) . . ?
C24 C23 C33 120.2(4) . . ?
C25 C24 C23 121.2(4) . . ?
C25 C24 H24 119.4 . . ?
C23 C24 H24 119.4 . . ?
C24 C25 C26 122.1(4) . . ?
C24 C25 H25 118.9 . . ?
C26 C25 H25 118.9 . . ?
C25 C26 C21 117.7(4) . . ?
C25 C26 C27 118.6(4) . . ?
C21 C26 C27 123.7(4) . . ?
C28 C27 C32 117.9(4) . . ?
C28 C27 C26 121.0(4) . . ?
C32 C27 C26 120.8(4) . . ?
C29 C28 C27 121.4(4) . . ?
C29 C28 H28 119.3 . . ?
C27 C28 H28 119.3 . . ?
C28 C29 C30 121.1(4) . . ?
C28 C29 H29 119.5 . . ?
C30 C29 H29 119.5 . . ?
C29 C30 C31 117.5(4) . . ?
C29 C30 C37 122.7(4) . . ?
C31 C30 C37 119.7(4) . . ?
C32 C31 C30 121.4(4) . . ?
C32 C31 H31 119.3 . . ?
C30 C31 H31 119.3 . . ?
C31 C32 C27 120.7(4) . . ?
C31 C32 H32 119.7 . . ?
C27 C32 H32 119.7 . . ?
C35 C33 C23 111.0(4) . . ?
C35 C33 C36 108.5(5) . . ?
C23 C33 C36 112.0(4) . . ?
C35 C33 C34 109.8(5) . . ?
C23 C33 C34 107.3(4) . . ?
C36 C33 C34 108.2(5) . . ?
C33 C34 H34A 109.5 . . ?
C33 C34 H34B 109.5 . . ?
H34A C34 H34B 109.5 . . ?
C33 C34 H34C 109.5 . . ?
H34A C34 H34C 109.5 . . ?
H34B C34 H34C 109.5 . . ?
C33 C35 H35A 109.5 . . ?
C33 C35 H35B 109.5 . . ?
H35A C35 H35B 109.5 . . ?
C33 C35 H35C 109.5 . . ?
H35A C35 H35C 109.5 . . ?
H35B C35 H35C 109.5 . . ?
C33 C36 H36A 109.5 . . ?
C33 C36 H36B 109.5 . . ?
H36A C36 H36B 109.5 . . ?
C33 C36 H36C 109.5 . . ?
H36A C36 H36C 109.5 . . ?
H36B C36 H36C 109.5 . . ?
C40 C37 C39 110.4(5) . . ?
C40 C37 C30 111.2(4) . . ?
C39 C37 C30 112.9(4) . . ?
C40 C37 C38 109.2(5) . . ?
C39 C37 C38 106.9(5) . . ?
C30 C37 C38 105.9(4) . . ?
C37 C38 H38A 109.5 . . ?
C37 C38 H38B 109.5 . . ?
H38A C38 H38B 109.5 . . ?
C37 C38 H38C 109.5 . . ?
H38A C38 H38C 109.5 . . ?
H38B C38 H38C 109.5 . . ?
C37 C39 H39A 109.5 . . ?
C37 C39 H39B 109.5 . . ?
H39A C39 H39B 109.5 . . ?
C37 C39 H39C 109.5 . . ?
H39A C39 H39C 109.5 . . ?
H39B C39 H39C 109.5 . . ?
C37 C40 H40A 109.5 . . ?
C37 C40 H40B 109.5 . . ?
H40A C40 H40B 109.5 . . ?
C37 C40 H40C 109.5 . . ?
H40A C40 H40C 109.5 . . ?
H40B C40 H40C 109.5 . . ?
C42 C41 C46 119.2(4) . . ?
C42 C41 P1 117.9(3) . . ?
C46 C41 P1 122.9(3) . . ?
C43 C42 C41 123.2(4) . . ?
C43 C42 H42 118.4 . . ?
C41 C42 H42 118.4 . . ?
C42 C43 C44 117.0(4) . . ?
C42 C43 C53 120.5(4) . . ?
C44 C43 C53 122.5(4) . . ?
C45 C44 C43 120.4(5) . . ?
C45 C44 H44 119.8 . . ?
C43 C44 H44 119.8 . . ?
C44 C45 C46 123.0(4) . . ?
C44 C45 H45 118.5 . . ?
C46 C45 H45 118.5 . . ?
C45 C46 C41 117.1(4) . . ?
C45 C46 C47 117.3(4) . . ?
C41 C46 C47 125.5(4) . . ?
C52 C47 C48 117.5(4) . . ?
C52 C47 C46 122.4(4) . . ?
C48 C47 C46 119.9(4) . . ?
C49 C48 C47 120.6(5) . . ?
C49 C48 H48 119.7 . . ?
C47 C48 H48 119.7 . . ?
C48 C49 C50 122.2(5) . . ?
C48 C49 H49 118.9 . . ?
C50 C49 H49 118.9 . . ?
C51 C50 C49 116.3(5) . . ?
C51 C50 C57 122.7(5) . . ?
C49 C50 C57 121.0(5) . . ?
C50 C51 C52 122.2(5) . . ?
C50 C51 H51 118.9 . . ?
C52 C51 H51 118.9 . . ?
C51 C52 C47 121.1(4) . . ?
C51 C52 H52 119.5 . . ?
C47 C52 H52 119.5 . . ?
C54 C53 C56 111.3(8) . . ?
C54 C53 C43 108.6(6) . . ?
C56 C53 C43 112.1(5) . . ?
C54 C53 C55 115.1(9) . . ?
C56 C53 C55 101.4(7) . . ?
C43 C53 C55 108.2(6) . . ?
C53 C54 H54A 109.5 . . ?
C53 C54 H54B 109.5 . . ?
H54A C54 H54B 109.5 . . ?
C53 C54 H54C 109.5 . . ?
H54A C54 H54C 109.5 . . ?
H54B C54 H54C 109.5 . . ?
C53 C55 H55A 109.5 . . ?
C53 C55 H55B 109.5 . . ?
H55A C55 H55B 109.5 . . ?
C53 C55 H55C 109.5 . . ?
H55A C55 H55C 109.5 . . ?
H55B C55 H55C 109.5 . . ?
C53 C56 H56A 109.5 . . ?
C53 C56 H56B 109.5 . . ?
H56A C56 H56B 109.5 . . ?
C53 C56 H56C 109.5 . . ?
H56A C56 H56C 109.5 . . ?
H56B C56 H56C 109.5 . . ?
C58 C57 C59 111.4(8) . . ?
C58 C57 C60 106.8(9) . . ?
C59 C57 C60 105.4(9) . . ?
C58 C57 C50 113.3(6) . . ?
C59 C57 C50 111.4(6) . . ?
C60 C57 C50 108.1(6) . . ?
C57 C58 H58A 109.5 . . ?
C57 C58 H58B 109.5 . . ?
H58A C58 H58B 109.5 . . ?
C57 C58 H58C 109.5 . . ?
H58A C58 H58C 109.5 . . ?
H58B C58 H58C 109.5 . . ?
C57 C59 H59A 109.5 . . ?
C57 C59 H59B 109.5 . . ?
H59A C59 H59B 109.5 . . ?
C57 C59 H59C 109.5 . . ?
H59A C59 H59C 109.5 . . ?
H59B C59 H59C 109.5 . . ?
C57 C60 H60A 109.5 . . ?
C57 C60 H60B 109.5 . . ?
H60A C60 H60B 109.5 . . ?
C57 C60 H60C 109.5 . . ?
H60A C60 H60C 109.5 . . ?
H60B C60 H60C 109.5 . . ?
C62 C61 Au1 74.3(4) . . ?
C62 C61 H61A 116.1 . . ?
Au1 C61 H61A 116.1 . . ?
C62 C61 H61B 116.1 . . ?
Au1 C61 H61B 116.1 . . ?
H61A C61 H61B 113.1 . . ?
C61 C62 Au1 72.7(4) . . ?
C61 C62 H62A 116.3 . . ?
Au1 C62 H62A 116.3 . . ?
C61 C62 H62B 116.3 . . ?
Au1 C62 H62B 116.3 . . ?
H62A C62 H62B 113.3 . . ?
C64 C63 Ag1 73.0(5) . . ?
C64 C63 H63A 116.2 . . ?
Ag1 C63 H63A 116.2 . . ?
C64 C63 H63B 116.2 . . ?
Ag1 C63 H63B 116.2 . . ?
H63A C63 H63B 113.2 . . ?
C63 C64 Ag1 73.4(4) . . ?
C63 C64 H64A 116.2 . . ?
Ag1 C64 H64A 116.2 . . ?
C63 C64 H64B 116.2 . . ?
Ag1 C64 H64B 116.2 . . ?
H64A C64 H64B 113.2 . . ?
Ag1 O1 H1A 104(5) . . ?
Ag1 O1 H1B 103(5) . . ?
H1A O1 H1B 111(8) . . ?
C41 P1 C21 106.71(18) . . ?
C41 P1 C1 106.34(19) . . ?
C21 P1 C1 103.12(18) . . ?
C41 P1 Au1 112.60(14) . . ?
C21 P1 Au1 113.18(13) . . ?
C1 P1 Au1 114.11(13) . . ?
F5 Sb1 F3 90.4(3) . . ?
F5 Sb1 F4 91.3(3) . . ?
F3 Sb1 F4 89.9(2) . . ?
F5 Sb1 F1 90.2(3) . . ?
F3 Sb1 F1 91.6(3) . . ?
F4 Sb1 F1 177.9(3) . . ?
F5 Sb1 F6 92.2(3) . . ?
F3 Sb1 F6 177.3(3) . . ?
F4 Sb1 F6 89.6(3) . . ?
F1 Sb1 F6 88.8(3) . . ?
F5 Sb1 F2 178.0(3) . . ?
F3 Sb1 F2 90.9(3) . . ?
F4 Sb1 F2 90.2(2) . . ?
F1 Sb1 F2 88.3(2) . . ?
F6 Sb1 F2 86.4(3) . . ?
F9 Sb2 F9 91.9(8) 2_656 . ?
F9 Sb2 F8 92.3(4) 2_656 2_656 ?
F9 Sb2 F8 90.9(4) . 2_656 ?
F9 Sb2 F8 90.9(4) 2_656 . ?
F9 Sb2 F8 92.3(4) . . ?
F8 Sb2 F8 175.4(4) 2_656 . ?
F9 Sb2 F7 176.6(4) 2_656 . ?
F9 Sb2 F7 91.5(4) . . ?
F8 Sb2 F7 88.2(3) 2_656 . ?
F8 Sb2 F7 88.5(3) . . ?
F9 Sb2 F7 91.5(4) 2_656 2_656 ?
F9 Sb2 F7 176.6(4) . 2_656 ?
F8 Sb2 F7 88.5(3) 2_656 2_656 ?
F8 Sb2 F7 88.2(3) . 2_656 ?
F7 Sb2 F7 85.1(4) . 2_656 ?
F13 Sb3 F11 180.0 . . ?
F13 Sb3 F12 91.5(4) . 2 ?
F11 Sb3 F12 88.5(4) . 2 ?
F13 Sb3 F12 91.5(4) . . ?
F11 Sb3 F12 88.5(4) . . ?
F12 Sb3 F12 177.0(9) 2 . ?
F13 Sb3 F10 86.8(2) . 2 ?
F11 Sb3 F10 93.2(2) . 2 ?
F12 Sb3 F10 88.7(3) 2 2 ?
F12 Sb3 F10 91.4(3) . 2 ?
F13 Sb3 F10 86.8(2) . . ?
F11 Sb3 F10 93.2(2) . . ?
F12 Sb3 F10 91.4(3) 2 . ?
F12 Sb3 F10 88.7(3) . . ?
F10 Sb3 F10 173.7(5) 2 . ?

loop_
_geom_bond_atom_site_label_1
_geom_bond_atom_site_label_2
_geom_bond_distance
_geom_bond_site_symmetry_2
_geom_bond_publ_flag
Ag1 C64 2.361(8) . ?
Ag1 C63 2.366(7) . ?
Ag1 O1 2.433(4) . ?
Ag1 C11 2.543(5) . ?
Ag1 C12 2.612(5) . ?
Au1 C61 2.216(6) . ?
Au1 C62 2.235(6) . ?
Au1 P1 2.2896(10) . ?
C1 C2 1.390(6) . ?
C1 C6 1.406(6) . ?
C1 P1 1.824(4) . ?
C2 C3 1.392(6) . ?
C2 H2 0.9500 . ?
C3 C4 1.402(7) . ?
C3 C13 1.528(6) . ?
C4 C5 1.376(7) . ?
C4 H4 0.9500 . ?
C5 C6 1.399(6) . ?
C5 H5 0.9500 . ?
C6 C7 1.485(6) . ?
C7 C12 1.402(6) . ?
C7 C8 1.403(7) . ?
C8 C9 1.390(7) . ?
C8 H8 0.9500 . ?
C9 C10 1.394(7) . ?
C9 H9 0.9500 . ?
C10 C11 1.397(8) . ?
C10 C17 1.531(7) . ?
C11 C12 1.396(7) . ?
C11 H11 0.9500 . ?
C12 H12 0.9500 . ?
C13 C16 1.514(8) . ?
C13 C15 1.532(9) . ?
C13 C14 1.533(8) . ?
C14 H14A 0.9800 . ?
C14 H14B 0.9800 . ?
C14 H14C 0.9800 . ?
C15 H15A 0.9800 . ?
C15 H15B 0.9800 . ?
C15 H15C 0.9800 . ?
C16 H16A 0.9800 . ?
C16 H16B 0.9800 . ?
C16 H16C 0.9800 . ?
C17 C18 1.495(10) . ?
C17 C19 1.514(11) . ?
C17 C20 1.543(12) . ?
C18 H18A 0.9800 . ?
C18 H18B 0.9800 . ?
C18 H18C 0.9800 . ?
C19 H19A 0.9800 . ?
C19 H19B 0.9800 . ?
C19 H19C 0.9800 . ?
C20 H20A 0.9800 . ?
C20 H20B 0.9800 . ?
C20 H20C 0.9800 . ?
C21 C26 1.402(5) . ?
C21 C22 1.409(5) . ?
C21 P1 1.818(4) . ?
C22 C23 1.384(5) . ?
C22 H22 0.9500 . ?
C23 C24 1.403(6) . ?
C23 C33 1.526(6) . ?
C24 C25 1.378(6) . ?
C24 H24 0.9500 . ?
C25 C26 1.390(6) . ?
C25 H25 0.9500 . ?
C26 C27 1.485(5) . ?
C27 C28 1.392(6) . ?
C27 C32 1.401(6) . ?
C28 C29 1.388(6) . ?
C28 H28 0.9500 . ?
C29 C30 1.398(6) . ?
C29 H29 0.9500 . ?
C30 C31 1.400(6) . ?
C30 C37 1.531(6) . ?
C31 C32 1.390(6) . ?
C31 H31 0.9500 . ?
C32 H32 0.9500 . ?
C33 C35 1.512(7) . ?
C33 C36 1.533(7) . ?
C33 C34 1.549(8) . ?
C34 H34A 0.9800 . ?
C34 H34B 0.9800 . ?
C34 H34C 0.9800 . ?
C35 H35A 0.9800 . ?
C35 H35B 0.9800 . ?
C35 H35C 0.9800 . ?
C36 H36A 0.9800 . ?
C36 H36B 0.9800 . ?
C36 H36C 0.9800 . ?
C37 C40 1.508(8) . ?
C37 C39 1.513(8) . ?
C37 C38 1.549(8) . ?
C38 H38A 0.9800 . ?
C38 H38B 0.9800 . ?
C38 H38C 0.9800 . ?
C39 H39A 0.9800 . ?
C39 H39B 0.9800 . ?
C39 H39C 0.9800 . ?
C40 H40A 0.9800 . ?
C40 H40B 0.9800 . ?
C40 H40C 0.9800 . ?
C41 C42 1.398(6) . ?
C41 C46 1.412(6) . ?
C41 P1 1.816(4) . ?
C42 C43 1.388(6) . ?
C42 H42 0.9500 . ?
C43 C44 1.396(7) . ?
C43 C53 1.527(7) . ?
C44 C45 1.384(7) . ?
C44 H44 0.9500 . ?
C45 C46 1.390(7) . ?
C45 H45 0.9500 . ?
C46 C47 1.482(6) . ?
C47 C52 1.389(6) . ?
C47 C48 1.392(7) . ?
C48 C49 1.385(7) . ?
C48 H48 0.9500 . ?
C49 C50 1.396(8) . ?
C49 H49 0.9500 . ?
C50 C51 1.379(7) . ?
C50 C57 1.539(7) . ?
C51 C52 1.385(7) . ?
C51 H51 0.9500 . ?
C52 H52 0.9500 . ?
C53 C54 1.463(10) . ?
C53 C56 1.501(8) . ?
C53 C55 1.528(10) . ?
C54 H54A 0.9800 . ?
C54 H54B 0.9800 . ?
C54 H54C 0.9800 . ?
C55 H55A 0.9800 . ?
C55 H55B 0.9800 . ?
C55 H55C 0.9800 . ?
C56 H56A 0.9800 . ?
C56 H56B 0.9800 . ?
C56 H56C 0.9800 . ?
C57 C58 1.445(11) . ?
C57 C59 1.501(12) . ?
C57 C60 1.532(14) . ?
C58 H58A 0.9800 . ?
C58 H58B 0.9800 . ?
C58 H58C 0.9800 . ?
C59 H59A 0.9800 . ?
C59 H59B 0.9800 . ?
C59 H59C 0.9800 . ?
C60 H60A 0.9800 . ?
C60 H60B 0.9800 . ?
C60 H60C 0.9800 . ?
C61 C62 1.263(10) . ?
C61 H61A 0.9900 . ?
C61 H61B 0.9900 . ?
C62 H62A 0.9900 . ?
C62 H62B 0.9900 . ?
C63 C64 1.367(11) . ?
C63 H63A 0.9900 . ?
C63 H63B 0.9900 . ?
C64 H64A 0.9900 . ?
C64 H64B 0.9900 . ?
F1 Sb1 1.861(4) . ?
F2 Sb1 1.867(5) . ?
F3 Sb1 1.836(4) . ?
F4 Sb1 1.839(4) . ?
F5 Sb1 1.835(5) . ?
F6 Sb1 1.866(5) . ?
F7 Sb2 1.872(5) . ?
F8 Sb2 1.851(5) . ?
F9 Sb2 1.795(7) . ?
F10 Sb3 1.866(5) . ?
F11 Sb3 1.774(9) . ?
F12 Sb3 1.792(6) . ?
F13 Sb3 1.753(9) . ?
O1 H1A 0.84(2) . ?
O1 H1B 0.85(2) . ?
Sb2 F9 1.795(7) 2_656 ?
Sb2 F8 1.851(5) 2_656 ?
Sb2 F7 1.872(5) 2_656 ?
Sb3 F12 1.792(6) 2 ?
Sb3 F10 1.866(5) 2 ?
